data_4112680
loop_
_publ_author_name
'Wei Lu'
'Michael C. W. Chan'
'Nianyong Zhu'
'Chi-Ming Che'
'Chuannan Li'
'Zheng Hui'

_publ_contact_author_address
;
Department of Chemistry, The University of Hong Kong, Pokfulam Road, 
Hong kong SAR, China
;
_publ_contact_author_name 'Chi-Ming Che (Prof.)'
_publ_section_title
;
 Structural and Spectroscopic Studies on Pt...Pt and \p-\p Interactions in
 Luminescent Multinuclear Cyclometalated Platinum(II) Homologues Tethered
 by Oligophosphine Auxiliaries
;
_journal_name_full 'Journal of the American Chemical Society'
_journal_page_first 7639
_journal_page_last 7651
_journal_paper_doi 10.1021/ja039727o
_journal_volume 126
_journal_year 2004
_chemical_formula_moiety 'C110 H119 Cl3 N9 O12 P3 Pt3'
_chemical_formula_sum 'C110 H119 Cl3 N9 O12 P3 Pt3'
_chemical_formula_weight 2543.67
_chemical_name_systematic
;
?
;
_space_group_IT_number 15
_symmetry_cell_setting monoclinic
_symmetry_space_group_name_Hall '-C 2yc'
_symmetry_space_group_name_H-M 'C 1 2/c 1'
_atom_sites_solution_hydrogens geom
_atom_sites_solution_primary direct
_atom_sites_solution_secondary difmap
_audit_creation_method SHELXL-97
_cell_angle_alpha 90.00
_cell_angle_beta 108.55(3)
_cell_angle_gamma 90.00
_cell_formula_units_Z 8
_cell_length_a 59.405(12)
_cell_length_b 13.579(3)
_cell_length_c 29.636(6)
_cell_measurement_reflns_used 0
_cell_measurement_temperature 293(2)
_cell_measurement_theta_max 0
_cell_measurement_theta_min 0
_cell_volume 22664(9)
_computing_cell_refinement Scalepack
_computing_data_collection Marcontrol
_computing_data_reduction Denzo
_computing_molecular_graphics 'Ortep-3 for Windows (Farrugia, 1997)'
_computing_publication_material 'WinGX publication routines (Farrugia, 1999)'
_computing_structure_refinement 'SHELXL-97 (Sheldrick, 1997)'
_computing_structure_solution SIR-97
_diffrn_ambient_temperature 293(2)
_diffrn_measured_fraction_theta_full 0.915
_diffrn_measured_fraction_theta_max 0.915
_diffrn_measurement_device_type 'Marresearch Imaging Plate mar300'
_diffrn_measurement_method Oscillation
_diffrn_radiation_monochromator graphite
_diffrn_radiation_source 'fine-focus sealed tube'
_diffrn_radiation_type MoK\a
_diffrn_radiation_wavelength 0.71069
_diffrn_reflns_av_R_equivalents 0.0528
_diffrn_reflns_av_sigmaI/netI 0.0874
_diffrn_reflns_limit_h_max 71
_diffrn_reflns_limit_h_min -71
_diffrn_reflns_limit_k_max 14
_diffrn_reflns_limit_k_min -14
_diffrn_reflns_limit_l_max 31
_diffrn_reflns_limit_l_min -35
_diffrn_reflns_number 56592
_diffrn_reflns_theta_full 25.35
_diffrn_reflns_theta_max 25.35
_diffrn_reflns_theta_min 1.69
_exptl_absorpt_coefficient_mu 3.868
_exptl_absorpt_correction_type none
_exptl_crystal_colour orange
_exptl_crystal_density_diffrn 1.491
_exptl_crystal_description prism
_exptl_crystal_F_000 10144
_exptl_crystal_size_max 0.3
_exptl_crystal_size_mid 0.15
_exptl_crystal_size_min 0.1
_refine_diff_density_max 1.597
_refine_diff_density_min -2.329
_refine_diff_density_rms 0.207
_refine_ls_extinction_method none
_refine_ls_goodness_of_fit_ref 1.019
_refine_ls_hydrogen_treatment mixed
_refine_ls_matrix_type full
_refine_ls_number_parameters 1167
_refine_ls_number_reflns 19009
_refine_ls_number_restraints 127
_refine_ls_restrained_S_all 1.021
_refine_ls_R_factor_all 0.0852
_refine_ls_R_factor_gt 0.0597
_refine_ls_shift/su_max 0.004
_refine_ls_shift/su_mean 0.000
_refine_ls_structure_factor_coef Fsqd
_refine_ls_weighting_details 'calc w=1/[\s^2^(Fo^2^)+(0.1138P)^2^+0.0000P] where P=(Fo^2^+2Fc^2^)/3'
_refine_ls_weighting_scheme calc
_refine_ls_wR_factor_gt 0.1788
_refine_ls_wR_factor_ref 0.1881
_reflns_number_gt 12707
_reflns_number_total 19009
_reflns_threshold_expression >2sigma(I)
_cod_data_source_file ja039727osi20040406_083915_2.cif
_cod_data_source_block Cpd14(Cl04)3(3MeCN)-mar548
_cod_original_cell_volume 22664(8)
_cod_database_code 4112680

loop_
_symmetry_equiv_pos_as_xyz
'x, y, z'
'-x, y, -z+1/2'
'x+1/2, y+1/2, z'
'-x+1/2, y+1/2, -z+1/2'
'-x, -y, -z'
'x, -y, z-1/2'
'-x+1/2, -y+1/2, -z'
'x+1/2, -y+1/2, z-1/2'

loop_
_atom_site_label
_atom_site_type_symbol
_atom_site_fract_x
_atom_site_fract_y
_atom_site_fract_z
_atom_site_U_iso_or_equiv
_atom_site_adp_type
_atom_site_occupancy
_atom_site_symmetry_multiplicity
_atom_site_calc_flag
_atom_site_refinement_flags
_atom_site_disorder_assembly
_atom_site_disorder_group
Pt1 Pt 0.846578(7) -0.01706(3) 0.172239(15) 0.05044(14) Uani 1 1 d . . .
Pt2 Pt 0.863776(7) 0.18991(3) 0.141708(15) 0.04600(13) Uani 1 1 d . . .
Pt3 Pt 0.866392(7) 0.38992(3) 0.063753(15) 0.04877(13) Uani 1 1 d . . .
P1 P 0.80840(5) 0.02105(19) 0.13321(11) 0.0515(7) Uani 1 1 d . . .
P2 P 0.82646(5) 0.24246(19) 0.13294(10) 0.0480(6) Uani 1 1 d . . .
P3 P 0.83248(5) 0.43643(19) 0.07640(11) 0.0500(6) Uani 1 1 d . . .
N1 N 0.85951(15) -0.0875(6) 0.1195(3) 0.054(2) Uani 1 1 d . . .
N2 N 0.87946(14) -0.0592(6) 0.2109(3) 0.053(2) Uani 1 1 d . . .
N3 N 0.88543(15) 0.2123(6) 0.2164(3) 0.051(2) Uani 1 1 d . . .
N4 N 0.89695(14) 0.1536(6) 0.1422(3) 0.048(2) Uani 1 1 d . . .
N5 N 0.85220(15) 0.3457(7) -0.0098(3) 0.054(2) Uani 1 1 d . . .
N6 N 0.89592(16) 0.3659(6) 0.0460(3) 0.054(2) Uani 1 1 d . . .
C1 C 0.8488(2) -0.1011(7) 0.0724(4) 0.058(3) Uani 1 1 d . . .
H1 H 0.8335 -0.0774 0.0586 0.070 Uiso 1 1 calc R . .
C2 C 0.8598(2) -0.1485(9) 0.0444(5) 0.073(3) Uani 1 1 d . . .
H2 H 0.8515 -0.1550 0.0121 0.088 Uiso 1 1 calc R . .
C3 C 0.8817(2) -0.1859(8) 0.0609(4) 0.059(3) Uani 1 1 d . . .
C4 C 0.8941(2) -0.1682(9) 0.1100(5) 0.065(3) Uani 1 1 d . . .
H4 H 0.9098 -0.1880 0.1232 0.078 Uiso 1 1 calc R . .
C5 C 0.8826(2) -0.1213(8) 0.1382(4) 0.062(3) Uani 1 1 d . . .
C6 C 0.8930(2) -0.1065(8) 0.1905(4) 0.057(3) Uani 1 1 d . . .
C7 C 0.9156(2) -0.1423(10) 0.2187(5) 0.077(4) Uani 1 1 d . . .
H7 H 0.9252 -0.1747 0.2042 0.093 Uiso 1 1 calc R . .
C8 C 0.9233(2) -0.1295(12) 0.2672(5) 0.081(4) Uani 1 1 d . A .
C9 C 0.9088(2) -0.0770(10) 0.2871(5) 0.079(4) Uani 1 1 d . . .
H9 H 0.9139 -0.0632 0.3195 0.095 Uiso 1 1 calc R . .
C10 C 0.8864(2) -0.0446(8) 0.2580(4) 0.061(3) Uani 1 1 d . . .
C11 C 0.8681(2) 0.0107(9) 0.2728(4) 0.065(3) Uani 1 1 d . . .
C12 C 0.84737(19) 0.0330(8) 0.2353(4) 0.058(3) Uani 1 1 d . . .
C13 C 0.8311(2) 0.0913(8) 0.2493(5) 0.066(3) Uani 1 1 d . . .
H13 H 0.8168 0.1081 0.2267 0.079 Uiso 1 1 calc R . .
C14 C 0.8358(3) 0.1254(10) 0.2967(6) 0.081(4) Uani 1 1 d . . .
H14 H 0.8248 0.1658 0.3039 0.097 Uiso 1 1 calc R . .
C15 C 0.8564(3) 0.1000(11) 0.3324(5) 0.089(4) Uani 1 1 d . . .
H15 H 0.8589 0.1204 0.3635 0.107 Uiso 1 1 calc R . .
C16 C 0.8739(2) 0.0409(10) 0.3203(5) 0.076(4) Uani 1 1 d . . .
H16 H 0.8882 0.0239 0.3429 0.091 Uiso 1 1 calc R . .
C17 C 0.8947(2) -0.2412(10) 0.0312(5) 0.078(4) Uani 1 1 d . . .
C18 C 0.8981(3) -0.3480(10) 0.0498(7) 0.103(5) Uani 1 1 d . . .
H18A H 0.8828 -0.3777 0.0448 0.155 Uiso 1 1 calc R . .
H18B H 0.9068 -0.3479 0.0832 0.155 Uiso 1 1 calc R . .
H18C H 0.9067 -0.3848 0.0330 0.155 Uiso 1 1 calc R . .
C19 C 0.8806(3) -0.2361(15) -0.0210(6) 0.118(6) Uani 1 1 d . . .
H19A H 0.8656 -0.2683 -0.0264 0.177 Uiso 1 1 calc R . .
H19B H 0.8893 -0.2682 -0.0392 0.177 Uiso 1 1 calc R . .
H19C H 0.8780 -0.1684 -0.0307 0.177 Uiso 1 1 calc R . .
C20 C 0.9179(3) -0.1921(13) 0.0376(7) 0.110(6) Uani 1 1 d . . .
H20A H 0.9272 -0.1937 0.0706 0.165 Uiso 1 1 calc R . .
H20B H 0.9152 -0.1250 0.0272 0.165 Uiso 1 1 calc R . .
H20C H 0.9262 -0.2260 0.0192 0.165 Uiso 1 1 calc R . .
C21 C 0.9477(3) -0.1700(13) 0.2951(6) 0.132(7) Uani 1 1 d D . .
C22 C 0.9426(6) -0.249(2) 0.3257(11) 0.114(11) Uiso 0.50 1 d PD A 1
H22A H 0.9320 -0.2241 0.3415 0.171 Uiso 0.50 1 calc PR A 1
H22B H 0.9572 -0.2694 0.3490 0.171 Uiso 0.50 1 calc PR A 1
H22C H 0.9354 -0.3043 0.3062 0.171 Uiso 0.50 1 calc PR A 1
C23 C 0.9604(7) -0.084(2) 0.3268(12) 0.144(15) Uiso 0.50 1 d PD A 1
H23A H 0.9511 -0.0623 0.3462 0.216 Uiso 0.50 1 calc PR A 1
H23B H 0.9623 -0.0304 0.3072 0.216 Uiso 0.50 1 calc PR A 1
H23C H 0.9757 -0.1052 0.3469 0.216 Uiso 0.50 1 calc PR A 1
C24 C 0.9638(6) -0.207(2) 0.2683(12) 0.132(14) Uiso 0.50 1 d PD A 1
H24A H 0.9671 -0.1543 0.2497 0.199 Uiso 0.50 1 calc PR A 1
H24B H 0.9561 -0.2598 0.2477 0.199 Uiso 0.50 1 calc PR A 1
H24C H 0.9784 -0.2301 0.2906 0.199 Uiso 0.50 1 calc PR A 1
C22' C 0.9521(7) -0.155(3) 0.3474(9) 0.167(18) Uiso 0.50 1 d PD A 2
H22D H 0.9394 -0.1841 0.3563 0.250 Uiso 0.50 1 calc PR A 2
H22E H 0.9529 -0.0858 0.3544 0.250 Uiso 0.50 1 calc PR A 2
H22F H 0.9668 -0.1856 0.3651 0.250 Uiso 0.50 1 calc PR A 2
C23' C 0.9676(5) -0.125(2) 0.2803(11) 0.104(10) Uiso 0.50 1 d PD A 2
H23D H 0.9641 -0.1313 0.2465 0.156 Uiso 0.50 1 calc PR A 2
H23E H 0.9822 -0.1585 0.2962 0.156 Uiso 0.50 1 calc PR A 2
H23F H 0.9692 -0.0565 0.2889 0.156 Uiso 0.50 1 calc PR A 2
C24' C 0.9482(6) -0.2823(17) 0.2855(13) 0.128(13) Uiso 0.50 1 d PD A 2
H24D H 0.9449 -0.2933 0.2520 0.193 Uiso 0.50 1 calc PR A 2
H24E H 0.9364 -0.3147 0.2960 0.193 Uiso 0.50 1 calc PR A 2
H24F H 0.9636 -0.3081 0.3025 0.193 Uiso 0.50 1 calc PR A 2
C25 C 0.8787(2) 0.2356(8) 0.2538(4) 0.060(3) Uani 1 1 d . . .
H25 H 0.8626 0.2404 0.2501 0.072 Uiso 1 1 calc R . .
C26 C 0.8953(2) 0.2529(10) 0.2988(5) 0.074(4) Uani 1 1 d . . .
H26 H 0.8898 0.2675 0.3242 0.089 Uiso 1 1 calc R . .
C27 C 0.9195(2) 0.2489(11) 0.3064(5) 0.077(4) Uani 1 1 d . . .
C28 C 0.9260(2) 0.2180(9) 0.2683(4) 0.067(3) Uani 1 1 d . . .
H28 H 0.9420 0.2072 0.2724 0.080 Uiso 1 1 calc R . .
C29 C 0.90926(19) 0.2024(8) 0.2233(4) 0.059(3) Uani 1 1 d . . .
C30 C 0.91563(17) 0.1670(8) 0.1826(4) 0.054(3) Uani 1 1 d . . .
C31 C 0.93816(19) 0.1426(9) 0.1820(4) 0.064(3) Uani 1 1 d . . .
H31 H 0.9510 0.1495 0.2097 0.077 Uiso 1 1 calc R . .
C32 C 0.94187(19) 0.1087(9) 0.1415(4) 0.059(3) Uani 1 1 d . . .
C33 C 0.92197(18) 0.0997(9) 0.0998(4) 0.064(3) Uani 1 1 d . . .
H33 H 0.9240 0.0787 0.0714 0.076 Uiso 1 1 calc R . .
C34 C 0.89970(18) 0.1222(8) 0.1017(4) 0.053(3) Uani 1 1 d . . .
C35 C 0.87727(19) 0.1161(8) 0.0624(4) 0.058(3) Uani 1 1 d . . .
C36 C 0.85639(17) 0.1454(7) 0.0715(4) 0.049(2) Uani 1 1 d . . .
C37 C 0.83590(19) 0.1364(7) 0.0356(4) 0.055(3) Uani 1 1 d . . .
H37 H 0.8219 0.1554 0.0408 0.065 Uiso 1 1 calc R . .
C38 C 0.8346(2) 0.0995(8) -0.0096(4) 0.063(3) Uani 1 1 d . . .
H38 H 0.8201 0.0937 -0.0336 0.076 Uiso 1 1 calc R . .
C39 C 0.8550(2) 0.0726(8) -0.0174(4) 0.064(3) Uani 1 1 d . . .
H39 H 0.8545 0.0486 -0.0471 0.077 Uiso 1 1 calc R . .
C40 C 0.87694(19) 0.0810(8) 0.0192(4) 0.058(3) Uani 1 1 d . . .
H40 H 0.8910 0.0627 0.0140 0.070 Uiso 1 1 calc R . .
C41 C 0.9383(3) 0.2707(15) 0.3534(6) 0.106(6) Uani 1 1 d . . .
C42 C 0.9277(3) 0.2656(16) 0.3955(5) 0.123(6) Uani 1 1 d . . .
H42A H 0.9218 0.2004 0.3975 0.184 Uiso 1 1 calc R . .
H42B H 0.9149 0.3120 0.3901 0.184 Uiso 1 1 calc R . .
H42C H 0.9398 0.2812 0.4249 0.184 Uiso 1 1 calc R . .
C43 C 0.9578(3) 0.197(2) 0.3652(6) 0.182(13) Uani 1 1 d . . .
H43A H 0.9516 0.1334 0.3693 0.274 Uiso 1 1 calc R . .
H43B H 0.9699 0.2157 0.3942 0.274 Uiso 1 1 calc R . .
H43C H 0.9646 0.1937 0.3399 0.274 Uiso 1 1 calc R . .
C44 C 0.9475(5) 0.368(2) 0.3489(9) 0.239(18) Uani 1 1 d . . .
H44A H 0.9595 0.3856 0.3781 0.358 Uiso 1 1 calc R . .
H44B H 0.9347 0.4152 0.3422 0.358 Uiso 1 1 calc R . .
H44C H 0.9542 0.3682 0.3234 0.358 Uiso 1 1 calc R . .
C45 C 0.9674(2) 0.0773(14) 0.1406(5) 0.089(4) Uani 1 1 d . . .
C46 C 0.9848(3) 0.0789(19) 0.1866(6) 0.149(9) Uani 1 1 d . . .
H46A H 0.9858 0.1441 0.1996 0.223 Uiso 1 1 calc R . .
H46B H 0.9999 0.0603 0.1840 0.223 Uiso 1 1 calc R . .
H46C H 0.9803 0.0335 0.2071 0.223 Uiso 1 1 calc R . .
C47 C 0.9659(4) -0.018(2) 0.1193(12) 0.25(2) Uani 1 1 d . . .
H47A H 0.9543 -0.0160 0.0882 0.376 Uiso 1 1 calc R . .
H47B H 0.9612 -0.0650 0.1386 0.376 Uiso 1 1 calc R . .
H47C H 0.9810 -0.0355 0.1167 0.376 Uiso 1 1 calc R . .
C48 C 0.9741(4) 0.153(2) 0.1113(11) 0.217(15) Uani 1 1 d . . .
H48A H 0.9748 0.2164 0.1263 0.325 Uiso 1 1 calc R . .
H48B H 0.9624 0.1551 0.0803 0.325 Uiso 1 1 calc R . .
H48C H 0.9893 0.1376 0.1083 0.325 Uiso 1 1 calc R . .
C49 C 0.8304(2) 0.3289(9) -0.0365(4) 0.066(3) Uani 1 1 d . . .
H49 H 0.8184 0.3373 -0.0227 0.079 Uiso 1 1 calc R . .
C50 C 0.8234(3) 0.2986(9) -0.0854(5) 0.077(4) Uani 1 1 d . . .
H50 H 0.8074 0.2950 -0.1036 0.093 Uiso 1 1 calc R . .
C51 C 0.8409(2) 0.2750(9) -0.1044(4) 0.068(3) Uani 1 1 d . . .
C52 C 0.8641(2) 0.2882(9) -0.0755(4) 0.071(3) Uani 1 1 d . . .
H52 H 0.8765 0.2714 -0.0869 0.085 Uiso 1 1 calc R . .
C53 C 0.8692(2) 0.3256(9) -0.0302(5) 0.065(3) Uani 1 1 d . . .
C54 C 0.8943(2) 0.3484(9) 0.0010(4) 0.063(3) Uani 1 1 d . . .
C55 C 0.9137(2) 0.3468(10) -0.0134(5) 0.075(4) Uani 1 1 d . . .
H55 H 0.9124 0.3269 -0.0442 0.090 Uiso 1 1 calc R . .
C56 C 0.9358(2) 0.3752(10) 0.0179(5) 0.074(4) Uani 1 1 d . . .
C57 C 0.9368(2) 0.3918(9) 0.0646(5) 0.075(4) Uani 1 1 d . . .
H57 H 0.9514 0.4071 0.0868 0.091 Uiso 1 1 calc R . .
C58 C 0.91713(19) 0.3868(8) 0.0796(5) 0.059(3) Uani 1 1 d . . .
C59 C 0.91447(19) 0.4102(8) 0.1253(4) 0.056(3) Uani 1 1 d . . .
C60 C 0.89133(18) 0.4184(7) 0.1269(4) 0.049(3) Uani 1 1 d . . .
C61 C 0.8896(2) 0.4387(9) 0.1713(5) 0.073(3) Uani 1 1 d . . .
H61 H 0.8745 0.4446 0.1740 0.087 Uiso 1 1 calc R . .
C62 C 0.9086(2) 0.4507(12) 0.2120(5) 0.087(4) Uani 1 1 d . . .
H62 H 0.9060 0.4634 0.2408 0.105 Uiso 1 1 calc R . .
C63 C 0.9304(3) 0.4445(12) 0.2106(5) 0.090(5) Uani 1 1 d . . .
H63 H 0.9433 0.4534 0.2379 0.108 Uiso 1 1 calc R . .
C64 C 0.9336(2) 0.4237(11) 0.1665(5) 0.082(4) Uani 1 1 d . . .
H64 H 0.9490 0.4189 0.1649 0.099 Uiso 1 1 calc R . .
C65 C 0.8338(3) 0.2350(11) -0.1555(5) 0.094(5) Uani 1 1 d . . .
C66 C 0.8236(4) 0.1369(13) -0.1555(6) 0.147(9) Uani 1 1 d . . .
H66A H 0.8351 0.0946 -0.1343 0.220 Uiso 1 1 calc R . .
H66B H 0.8190 0.1102 -0.1871 0.220 Uiso 1 1 calc R . .
H66C H 0.8099 0.1416 -0.1450 0.220 Uiso 1 1 calc R . .
C67 C 0.8553(4) 0.2230(19) -0.1717(7) 0.162(10) Uani 1 1 d . . .
H67A H 0.8623 0.2863 -0.1727 0.243 Uiso 1 1 calc R . .
H67B H 0.8506 0.1940 -0.2029 0.243 Uiso 1 1 calc R . .
H67C H 0.8667 0.1810 -0.1498 0.243 Uiso 1 1 calc R . .
C68 C 0.8165(3) 0.3050(13) -0.1884(5) 0.113(6) Uani 1 1 d . . .
H68A H 0.8238 0.3687 -0.1867 0.170 Uiso 1 1 calc R . .
H68B H 0.8025 0.3101 -0.1792 0.170 Uiso 1 1 calc R . .
H68C H 0.8124 0.2807 -0.2205 0.170 Uiso 1 1 calc R . .
C69 C 0.9574(3) 0.3905(12) 0.0029(6) 0.106(5) Uani 1 1 d D . .
C70 C 0.9819(4) 0.3702(19) 0.0414(10) 0.213(13) Uiso 1 1 d D . .
H70A H 0.9944 0.3827 0.0281 0.319 Uiso 1 1 calc R . .
H70B H 0.9826 0.3028 0.0515 0.319 Uiso 1 1 calc R . .
H70C H 0.9838 0.4128 0.0682 0.319 Uiso 1 1 calc R . .
C71 C 0.9542(6) 0.316(2) -0.0389(10) 0.278(19) Uiso 1 1 d D . .
H71A H 0.9675 0.3214 -0.0506 0.416 Uiso 1 1 calc R . .
H71B H 0.9399 0.3309 -0.0641 0.416 Uiso 1 1 calc R . .
H71C H 0.9534 0.2503 -0.0277 0.416 Uiso 1 1 calc R . .
C72 C 0.9570(6) 0.4986(18) -0.0156(11) 0.241(16) Uiso 1 1 d D . .
H72A H 0.9708 0.5095 -0.0253 0.361 Uiso 1 1 calc R . .
H72B H 0.9572 0.5438 0.0094 0.361 Uiso 1 1 calc R . .
H72C H 0.9429 0.5088 -0.0422 0.361 Uiso 1 1 calc R . .
C73 C 0.80337(19) 0.1479(8) 0.1114(4) 0.059(3) Uani 1 1 d . . .
H73A H 0.7893 0.1715 0.1181 0.071 Uiso 1 1 calc R . .
H73B H 0.7994 0.1453 0.0771 0.071 Uiso 1 1 calc R . .
C74 C 0.81470(18) 0.3343(7) 0.0841(4) 0.052(3) Uani 1 1 d . . .
H74A H 0.8099 0.2978 0.0544 0.063 Uiso 1 1 calc R . .
H74B H 0.8003 0.3617 0.0879 0.063 Uiso 1 1 calc R . .
C75 C 0.79554(18) -0.0532(7) 0.0794(4) 0.055(3) Uani 1 1 d . . .
C76 C 0.7966(2) -0.1564(9) 0.0856(5) 0.086(5) Uani 1 1 d . . .
H76 H 0.8037 -0.1817 0.1160 0.103 Uiso 1 1 calc R . .
C77 C 0.7878(3) -0.2197(11) 0.0494(7) 0.104(5) Uani 1 1 d . . .
H77 H 0.7892 -0.2874 0.0542 0.125 Uiso 1 1 calc R . .
C78 C 0.7764(3) -0.1799(11) 0.0037(6) 0.099(5) Uani 1 1 d . . .
H78 H 0.7698 -0.2218 -0.0219 0.118 Uiso 1 1 calc R . .
C79 C 0.7750(3) -0.0806(12) -0.0031(5) 0.095(5) Uani 1 1 d . . .
H79 H 0.7681 -0.0546 -0.0334 0.114 Uiso 1 1 calc R . .
C80 C 0.7838(2) -0.0193(9) 0.0355(5) 0.076(4) Uani 1 1 d . . .
H80 H 0.7816 0.0482 0.0311 0.091 Uiso 1 1 calc R . .
C81 C 0.7869(2) -0.0041(9) 0.1648(5) 0.066(3) Uani 1 1 d . . .
C82 C 0.7916(2) -0.0736(11) 0.1990(6) 0.096(5) Uani 1 1 d . . .
H82 H 0.8069 -0.0999 0.2102 0.115 Uiso 1 1 calc R . .
C83 C 0.7750(4) -0.1060(17) 0.2176(8) 0.162(11) Uani 1 1 d . . .
H83 H 0.7780 -0.1582 0.2390 0.194 Uiso 1 1 calc R . .
C84 C 0.7521(3) -0.057(2) 0.2028(9) 0.179(13) Uani 1 1 d . . .
H84 H 0.7408 -0.0734 0.2172 0.215 Uiso 1 1 calc R . .
C85 C 0.7471(3) 0.0126(15) 0.1687(8) 0.124(7) Uani 1 1 d . . .
H85 H 0.7323 0.0433 0.1588 0.149 Uiso 1 1 calc R . .
C86 C 0.7644(2) 0.0368(10) 0.1489(5) 0.081(4) Uani 1 1 d . . .
H86 H 0.7609 0.0821 0.1241 0.098 Uiso 1 1 calc R . .
C87 C 0.8193(2) 0.3037(8) 0.1812(4) 0.062(3) Uani 1 1 d . . .
C88 C 0.8356(2) 0.3675(9) 0.2109(4) 0.069(3) Uani 1 1 d . . .
H88 H 0.8504 0.3755 0.2072 0.082 Uiso 1 1 calc R . .
C89 C 0.8299(4) 0.4202(11) 0.2465(6) 0.099(5) Uani 1 1 d . . .
H89 H 0.8405 0.4672 0.2641 0.119 Uiso 1 1 calc R . .
C90 C 0.8095(4) 0.4044(15) 0.2559(8) 0.125(7) Uani 1 1 d . . .
H90 H 0.8066 0.4325 0.2822 0.150 Uiso 1 1 calc R . .
C91 C 0.7938(4) 0.3473(17) 0.2262(8) 0.136(8) Uani 1 1 d . . .
H91 H 0.7788 0.3440 0.2296 0.163 Uiso 1 1 calc R . .
C92 C 0.7977(3) 0.2909(11) 0.1899(7) 0.098(5) Uani 1 1 d . . .
H92 H 0.7864 0.2467 0.1722 0.117 Uiso 1 1 calc R . .
C93 C 0.8134(2) 0.4972(7) 0.0229(5) 0.063(3) Uani 1 1 d . . .
C94 C 0.7895(2) 0.4878(9) 0.0049(5) 0.073(4) Uani 1 1 d . . .
H94 H 0.7816 0.4473 0.0203 0.087 Uiso 1 1 calc R . .
C95 C 0.7769(3) 0.5364(11) -0.0350(6) 0.094(5) Uani 1 1 d . . .
H95 H 0.7605 0.5288 -0.0461 0.113 Uiso 1 1 calc R . .
C96 C 0.7877(3) 0.5982(12) -0.0605(6) 0.108(6) Uani 1 1 d . . .
H96 H 0.7790 0.6289 -0.0887 0.129 Uiso 1 1 calc R . .
C97 C 0.8114(3) 0.6100(11) -0.0412(6) 0.103(5) Uani 1 1 d . . .
H97 H 0.8193 0.6526 -0.0556 0.124 Uiso 1 1 calc R . .
C98 C 0.8241(3) 0.5605(11) -0.0008(6) 0.097(5) Uani 1 1 d . . .
H98 H 0.8405 0.5697 0.0112 0.116 Uiso 1 1 calc R . .
C99 C 0.8322(2) 0.5314(7) 0.1210(4) 0.060(3) Uani 1 1 d . . .
C100 C 0.8135(3) 0.5424(9) 0.1369(5) 0.082(4) Uani 1 1 d . . .
H100 H 0.8005 0.5004 0.1268 0.098 Uiso 1 1 calc R . .
C101 C 0.8141(4) 0.6189(11) 0.1691(6) 0.102(6) Uani 1 1 d . . .
H101 H 0.8018 0.6258 0.1819 0.122 Uiso 1 1 calc R . .
C102 C 0.8330(5) 0.6842(11) 0.1821(6) 0.119(7) Uani 1 1 d . . .
H102 H 0.8332 0.7355 0.2031 0.143 Uiso 1 1 calc R . .
C103 C 0.8505(4) 0.6736(11) 0.1649(6) 0.098(5) Uani 1 1 d . . .
H103 H 0.8633 0.7167 0.1744 0.117 Uiso 1 1 calc R . .
C104 C 0.8504(3) 0.5997(8) 0.1328(5) 0.077(4) Uani 1 1 d . . .
H104 H 0.8625 0.5960 0.1192 0.092 Uiso 1 1 calc R . .
N7 N 0.9507(6) 0.724(3) 0.1601(12) 0.259(14) Uiso 1 1 d . . .
N8 N 0.8113(5) 0.862(2) -0.0980(12) 0.249(12) Uiso 1 1 d . . .
N9 N 0.9857(6) -0.262(3) 0.0607(13) 0.269(14) Uiso 1 1 d . . .
C105 C 0.9665(7) 0.662(3) 0.1607(13) 0.205(12) Uiso 1 1 d . . .
C106 C 0.9843(6) 0.605(2) 0.1504(12) 0.199(12) Uiso 1 1 d . . .
C107 C 0.7835(7) 0.840(3) -0.1430(14) 0.228(14) Uiso 1 1 d . . .
C108 C 0.7584(9) 0.865(4) -0.1867(19) 0.32(2) Uiso 1 1 d . . .
C109 C 0.9830(6) -0.189(3) 0.0289(14) 0.222(14) Uiso 1 1 d . . .
C110 C 0.9885(8) -0.105(3) 0.0060(18) 0.29(2) Uiso 1 1 d . . .
Cl1 Cl 0.92078(12) 0.0562(4) -0.05864(18) 0.144(2) Uani 1 1 d D . .
Cl2 Cl 0.76248(8) 0.1963(4) -0.0669(2) 0.151(2) Uani 1 1 d D . .
Cl3 Cl 1.0000 0.3508(8) 0.2500 0.307(11) Uani 1 2 d SD . .
Cl4 Cl 0.8644(2) 0.5558(7) -0.1167(3) 0.159(5) Uani 0.50 1 d PD . .
O1 O 0.9326(4) 0.0737(15) -0.0124(6) 0.270(11) Uiso 1 1 d D . .
O2 O 0.9104(3) 0.1400(11) -0.0837(6) 0.179(6) Uiso 1 1 d D . .
O3 O 0.9346(3) 0.0126(13) -0.0826(7) 0.238(10) Uiso 1 1 d D . .
O4 O 0.9016(3) -0.0108(13) -0.0626(8) 0.266(12) Uiso 1 1 d D . .
O5' O 0.7631(5) 0.190(2) -0.1183(8) 0.184(14) Uiso 0.50 1 d PD . .
O5 O 0.7743(5) 0.1103(16) -0.0871(9) 0.158(11) Uiso 0.50 1 d PD . .
O6' O 0.7513(5) 0.2961(18) -0.0621(11) 0.216(17) Uiso 0.50 1 d PD . .
O6 O 0.7795(4) 0.2198(15) -0.0154(7) 0.108(7) Uiso 0.50 1 d PD . .
O7' O 0.7861(4) 0.1877(18) -0.0317(8) 0.138(10) Uiso 0.50 1 d PD . .
O7 O 0.7378(4) 0.164(2) -0.0649(11) 0.30(3) Uiso 0.50 1 d PD . .
O8' O 0.7457(4) 0.1169(19) -0.0610(9) 0.160(12) Uiso 0.50 1 d PD . .
O8 O 0.7600(5) 0.2871(16) -0.0996(8) 0.172(12) Uiso 0.50 1 d PD . .
O9 O 0.9798(3) 0.2957(11) 0.2522(6) 0.167(6) Uiso 1 1 d D . .
O10 O 0.9999(10) 0.429(3) 0.2184(16) 0.51(3) Uiso 1 1 d D . .
O11 O 0.8405(4) 0.540(2) -0.1255(12) 0.210(16) Uiso 0.50 1 d PD . .
O12 O 0.8717(4) 0.4919(16) -0.1446(9) 0.140(9) Uiso 0.50 1 d PD . .
O13 O 0.8668(5) 0.6482(16) -0.1302(9) 0.156(10) Uiso 0.50 1 d PD . .
O14 O 0.8756(6) 0.540(2) -0.0714(8) 0.30(3) Uiso 0.50 1 d PD . .

loop_
_atom_site_aniso_label
_atom_site_aniso_U_11
_atom_site_aniso_U_22
_atom_site_aniso_U_33
_atom_site_aniso_U_23
_atom_site_aniso_U_13
_atom_site_aniso_U_12
Pt1 0.0450(2) 0.0520(2) 0.0509(3) 0.00730(17) 0.01049(19) 0.00435(16)
Pt2 0.0375(2) 0.0516(2) 0.0465(3) 0.00003(17) 0.00996(17) -0.00026(15)
Pt3 0.0422(2) 0.0555(2) 0.0476(3) 0.00195(17) 0.01281(19) -0.00370(16)
P1 0.0434(15) 0.0516(15) 0.0568(18) 0.0107(12) 0.0123(13) 0.0007(11)
P2 0.0400(14) 0.0498(14) 0.0537(17) 0.0024(12) 0.0143(12) -0.0015(10)
P3 0.0448(15) 0.0499(15) 0.0556(18) 0.0032(12) 0.0165(13) -0.0015(11)
N1 0.053(5) 0.053(5) 0.052(6) 0.016(4) 0.013(5) 0.014(4)
N2 0.041(5) 0.054(5) 0.055(6) 0.000(4) 0.003(4) 0.009(4)
N3 0.047(5) 0.049(5) 0.057(6) 0.002(4) 0.017(4) -0.003(4)
N4 0.042(5) 0.044(4) 0.057(6) 0.000(4) 0.014(4) 0.004(3)
N5 0.047(5) 0.066(5) 0.045(5) 0.009(4) 0.008(4) -0.003(4)
N6 0.058(6) 0.064(5) 0.039(5) -0.003(4) 0.011(4) -0.009(4)
C1 0.052(7) 0.051(6) 0.061(8) -0.005(5) 0.003(6) 0.012(5)
C2 0.088(10) 0.076(8) 0.050(8) -0.003(6) 0.013(7) 0.001(7)
C3 0.061(7) 0.060(7) 0.060(8) -0.007(5) 0.026(6) -0.001(5)
C4 0.062(7) 0.072(7) 0.063(8) 0.007(6) 0.025(6) 0.018(6)
C5 0.055(7) 0.066(7) 0.060(8) 0.002(6) 0.010(6) -0.005(5)
C6 0.052(7) 0.072(7) 0.050(7) 0.003(5) 0.018(6) -0.009(5)
C7 0.058(8) 0.093(9) 0.085(11) 0.001(7) 0.028(7) 0.022(7)
C8 0.054(8) 0.137(12) 0.046(8) 0.024(8) 0.007(6) 0.026(8)
C9 0.063(8) 0.094(9) 0.070(9) 0.000(7) 0.006(7) -0.007(7)
C10 0.054(7) 0.067(7) 0.058(8) 0.002(6) 0.013(6) 0.002(5)
C11 0.069(8) 0.078(8) 0.052(8) 0.007(6) 0.026(6) 0.004(6)
C12 0.048(6) 0.079(7) 0.049(7) 0.016(5) 0.019(5) 0.004(5)
C13 0.068(8) 0.067(7) 0.071(9) 0.014(6) 0.032(7) 0.009(6)
C14 0.081(10) 0.077(9) 0.090(11) 0.004(7) 0.034(9) 0.007(7)
C15 0.114(13) 0.107(11) 0.059(9) -0.009(8) 0.043(9) -0.010(9)
C16 0.074(9) 0.096(9) 0.062(9) 0.006(7) 0.027(7) 0.010(7)
C17 0.076(9) 0.090(9) 0.081(10) -0.014(7) 0.045(8) 0.000(7)
C18 0.129(14) 0.056(8) 0.143(16) -0.020(8) 0.068(12) -0.007(8)
C19 0.109(13) 0.174(17) 0.074(11) -0.013(11) 0.032(10) 0.039(12)
C20 0.093(12) 0.130(14) 0.116(15) -0.028(11) 0.045(11) -0.025(10)
C21 0.097(13) 0.188(19) 0.093(13) -0.007(13) 0.006(11) 0.059(13)
C25 0.066(7) 0.065(7) 0.052(7) 0.000(5) 0.023(6) -0.004(5)
C26 0.074(9) 0.098(9) 0.056(8) -0.015(7) 0.029(7) -0.001(7)
C27 0.072(9) 0.099(10) 0.057(8) -0.001(7) 0.018(7) -0.002(7)
C28 0.060(7) 0.084(8) 0.050(7) 0.000(6) 0.010(6) -0.008(6)
C29 0.042(6) 0.071(7) 0.054(7) -0.007(5) -0.001(5) -0.010(5)
C30 0.031(5) 0.087(8) 0.040(6) 0.002(5) 0.005(5) 0.006(5)
C31 0.037(6) 0.089(8) 0.060(8) -0.001(6) 0.005(5) 0.009(5)
C32 0.041(6) 0.087(8) 0.046(7) -0.006(6) 0.007(5) 0.004(5)
C33 0.036(6) 0.106(9) 0.049(7) -0.001(6) 0.012(5) 0.008(5)
C34 0.045(6) 0.066(7) 0.048(7) -0.004(5) 0.013(5) -0.004(5)
C35 0.044(6) 0.073(7) 0.047(7) 0.005(5) 0.000(5) 0.004(5)
C36 0.036(5) 0.057(6) 0.053(7) 0.007(5) 0.012(5) 0.002(4)
C37 0.044(6) 0.056(6) 0.053(7) -0.011(5) 0.001(5) 0.000(4)
C38 0.050(7) 0.075(7) 0.056(8) -0.003(6) 0.005(6) 0.010(5)
C39 0.072(8) 0.065(7) 0.049(7) -0.016(5) 0.011(6) -0.001(6)
C40 0.045(6) 0.066(7) 0.063(8) 0.006(6) 0.017(6) 0.013(5)
C41 0.067(10) 0.169(16) 0.077(11) -0.048(11) 0.015(8) -0.026(10)
C42 0.121(14) 0.190(18) 0.043(9) -0.005(10) 0.007(9) 0.021(13)
C43 0.095(14) 0.36(4) 0.067(12) -0.047(17) -0.015(10) 0.075(19)
C44 0.25(3) 0.27(3) 0.13(2) -0.05(2) -0.03(2) -0.17(3)
C45 0.039(7) 0.149(13) 0.076(10) 0.001(9) 0.017(7) 0.008(8)
C46 0.064(10) 0.28(3) 0.080(12) -0.007(15) -0.004(9) 0.064(14)
C47 0.081(15) 0.32(4) 0.32(4) -0.18(3) 0.02(2) 0.070(19)
C48 0.101(17) 0.30(4) 0.28(4) 0.12(3) 0.10(2) -0.016(19)
C49 0.063(8) 0.076(8) 0.054(8) -0.009(6) 0.013(6) -0.001(6)
C50 0.094(10) 0.068(8) 0.052(8) -0.010(6) -0.001(7) -0.007(6)
C51 0.088(10) 0.071(8) 0.048(7) 0.003(6) 0.026(7) 0.001(6)
C52 0.061(8) 0.094(9) 0.061(8) -0.026(7) 0.023(6) -0.009(6)
C53 0.047(7) 0.084(8) 0.065(8) 0.003(6) 0.019(6) 0.008(5)
C54 0.050(7) 0.081(8) 0.054(8) -0.008(6) 0.011(6) 0.001(5)
C55 0.061(8) 0.103(10) 0.069(9) -0.004(7) 0.031(7) -0.002(7)
C56 0.053(8) 0.096(9) 0.080(10) 0.001(7) 0.029(7) -0.001(6)
C57 0.036(6) 0.094(9) 0.088(11) 0.001(7) 0.008(6) -0.001(6)
C58 0.045(6) 0.069(7) 0.070(8) 0.000(6) 0.028(6) -0.004(5)
C59 0.052(7) 0.065(7) 0.049(7) 0.007(5) 0.012(5) -0.008(5)
C60 0.047(6) 0.048(6) 0.049(7) 0.008(5) 0.010(5) -0.005(4)
C61 0.071(8) 0.071(8) 0.077(10) 0.013(7) 0.023(7) -0.008(6)
C62 0.058(9) 0.150(13) 0.051(8) -0.004(8) 0.013(7) -0.019(8)
C63 0.064(9) 0.121(12) 0.064(10) 0.001(8) -0.011(7) -0.007(8)
C64 0.054(8) 0.119(11) 0.079(10) 0.000(8) 0.027(7) -0.013(7)
C65 0.123(13) 0.098(11) 0.050(8) -0.017(7) 0.014(8) -0.002(9)
C66 0.24(2) 0.093(12) 0.078(12) -0.011(9) 0.010(14) -0.060(14)
C67 0.143(18) 0.25(3) 0.094(15) -0.068(16) 0.045(13) 0.028(17)
C68 0.119(14) 0.148(15) 0.051(9) 0.014(9) -0.004(9) -0.001(11)
C69 0.078(11) 0.149(15) 0.096(13) -0.005(11) 0.035(9) -0.005(9)
C73 0.055(7) 0.056(6) 0.065(8) 0.010(5) 0.017(6) -0.002(5)
C74 0.052(6) 0.045(6) 0.066(7) 0.007(5) 0.027(6) 0.001(4)
C75 0.047(6) 0.051(6) 0.064(8) 0.010(5) 0.011(6) 0.006(4)
C76 0.081(9) 0.052(7) 0.093(11) 0.000(7) -0.018(8) -0.014(6)
C77 0.107(13) 0.072(10) 0.129(16) -0.021(10) 0.033(11) -0.016(8)
C78 0.094(11) 0.084(11) 0.097(13) -0.022(9) 0.002(9) -0.006(8)
C79 0.094(11) 0.098(11) 0.066(10) -0.014(8) -0.012(8) 0.001(8)
C80 0.060(8) 0.069(8) 0.081(10) -0.007(7) -0.003(7) 0.004(6)
C81 0.046(7) 0.075(7) 0.069(8) 0.005(6) 0.006(6) -0.016(5)
C82 0.058(8) 0.117(11) 0.105(12) 0.058(10) 0.014(8) -0.012(7)
C83 0.116(16) 0.23(2) 0.143(19) 0.130(18) 0.039(14) 0.000(15)
C84 0.075(12) 0.29(3) 0.18(2) 0.14(2) 0.065(14) 0.007(15)
C85 0.071(11) 0.179(18) 0.141(17) 0.052(14) 0.058(11) 0.013(10)
C86 0.057(8) 0.108(10) 0.089(10) 0.038(8) 0.036(7) 0.016(7)
C87 0.053(7) 0.062(7) 0.066(8) 0.000(5) 0.013(6) 0.007(5)
C88 0.075(8) 0.069(7) 0.053(8) -0.010(6) 0.007(6) -0.007(6)
C89 0.140(16) 0.082(10) 0.078(11) -0.018(8) 0.038(11) 0.007(9)
C90 0.106(14) 0.161(18) 0.127(17) -0.054(14) 0.065(14) 0.002(12)
C91 0.104(14) 0.19(2) 0.144(19) -0.053(17) 0.089(14) -0.015(14)
C92 0.074(10) 0.101(11) 0.138(15) -0.038(10) 0.062(10) -0.008(7)
C93 0.066(8) 0.043(6) 0.083(9) 0.006(5) 0.027(7) 0.012(5)
C94 0.040(7) 0.093(9) 0.074(9) 0.011(7) 0.003(6) -0.008(6)
C95 0.064(9) 0.096(10) 0.102(13) 0.018(9) -0.001(8) 0.006(7)
C96 0.093(12) 0.121(13) 0.090(12) 0.030(10) 0.001(10) 0.000(10)
C97 0.110(13) 0.089(10) 0.100(13) 0.037(9) 0.019(10) -0.012(8)
C98 0.064(9) 0.114(11) 0.098(12) 0.046(10) 0.006(8) -0.015(8)
C99 0.069(8) 0.044(6) 0.069(8) 0.010(5) 0.024(6) 0.006(5)
C100 0.103(11) 0.055(7) 0.092(11) -0.006(6) 0.039(9) 0.009(7)
C101 0.172(18) 0.068(10) 0.098(12) 0.005(8) 0.089(13) 0.032(10)
C102 0.22(2) 0.048(9) 0.084(12) -0.006(7) 0.034(14) 0.020(11)
C103 0.131(15) 0.060(9) 0.095(13) -0.009(8) 0.025(11) -0.010(8)
C104 0.097(10) 0.056(7) 0.069(9) 0.006(6) 0.017(8) -0.011(6)
Cl1 0.217(6) 0.148(4) 0.090(3) -0.006(3) 0.082(4) 0.017(4)
Cl2 0.081(3) 0.140(4) 0.218(7) 0.052(4) 0.030(4) 0.002(3)
Cl3 0.077(5) 0.133(8) 0.65(3) 0.000 0.024(10) 0.000
Cl4 0.272(15) 0.100(7) 0.079(6) -0.010(5) 0.021(8) -0.087(8)

loop_
_atom_type_symbol
_atom_type_description
_atom_type_scat_dispersion_real
_atom_type_scat_dispersion_imag
_atom_type_scat_source
Pt Pt -1.7033 8.3905 'International Tables Vol C Tables 4.2.6.8 and 6.1.1.4'
P P 0.1023 0.0942 'International Tables Vol C Tables 4.2.6.8 and 6.1.1.4'
N N 0.0061 0.0033 'International Tables Vol C Tables 4.2.6.8 and 6.1.1.4'
C C 0.0033 0.0016 'International Tables Vol C Tables 4.2.6.8 and 6.1.1.4'
Cl Cl 0.1484 0.1585 'International Tables Vol C Tables 4.2.6.8 and 6.1.1.4'
O O 0.0106 0.0060 'International Tables Vol C Tables 4.2.6.8 and 6.1.1.4'
H H 0.0000 0.0000 'International Tables Vol C Tables 4.2.6.8 and 6.1.1.4'

loop_
_geom_angle_atom_site_label_1
_geom_angle_atom_site_label_2
_geom_angle_atom_site_label_3
_geom_angle
_geom_angle_site_symmetry_1
_geom_angle_site_symmetry_3
C12 Pt1 N2 80.4(4) . .
C12 Pt1 N1 157.8(4) . .
N2 Pt1 N1 77.4(4) . .
C12 Pt1 P1 97.1(3) . .
N2 Pt1 P1 174.7(3) . .
N1 Pt1 P1 105.1(2) . .
C12 Pt1 Pt2 92.9(3) . .
N2 Pt1 Pt2 94.1(3) . .
N1 Pt1 Pt2 88.0(2) . .
P1 Pt1 Pt2 90.73(7) . .
N4 Pt2 C36 80.3(4) . .
N4 Pt2 N3 76.7(3) . .
C36 Pt2 N3 156.8(3) . .
N4 Pt2 P2 172.7(3) . .
C36 Pt2 P2 95.1(3) . .
N3 Pt2 P2 108.0(2) . .
N4 Pt2 Pt1 100.4(2) . .
C36 Pt2 Pt1 92.5(3) . .
N3 Pt2 Pt1 88.5(2) . .
P2 Pt2 Pt1 85.45(7) . .
N6 Pt3 C60 80.2(4) . .
N6 Pt3 N5 77.5(3) . .
C60 Pt3 N5 157.6(4) . .
N6 Pt3 P3 171.5(3) . .
C60 Pt3 P3 102.9(3) . .
N5 Pt3 P3 99.4(3) . .
C73 P1 C75 103.6(5) . .
C73 P1 C81 106.9(5) . .
C75 P1 C81 100.1(5) . .
C73 P1 Pt1 115.0(4) . .
C75 P1 Pt1 113.1(3) . .
C81 P1 Pt1 116.4(4) . .
C87 P2 C73 104.9(6) . .
C87 P2 C74 100.5(5) . .
C73 P2 C74 98.3(5) . .
C87 P2 Pt2 121.3(4) . .
C73 P2 Pt2 114.5(4) . .
C74 P2 Pt2 114.2(3) . .
C74 P3 C93 103.4(5) . .
C74 P3 C99 107.9(5) . .
C93 P3 C99 99.3(5) . .
C74 P3 Pt3 113.4(4) . .
C93 P3 Pt3 108.8(4) . .
C99 P3 Pt3 121.7(4) . .
C1 N1 C5 116.8(10) . .
C1 N1 Pt1 130.4(7) . .
C5 N1 Pt1 112.8(7) . .
C6 N2 C10 121.4(9) . .
C6 N2 Pt1 120.2(8) . .
C10 N2 Pt1 118.2(8) . .
C25 N3 C29 118.0(10) . .
C25 N3 Pt2 129.6(7) . .
C29 N3 Pt2 112.4(7) . .
C34 N4 C30 122.4(9) . .
C34 N4 Pt2 117.9(7) . .
C30 N4 Pt2 119.5(7) . .
C49 N5 C53 115.6(10) . .
C49 N5 Pt3 130.8(8) . .
C53 N5 Pt3 113.4(7) . .
C54 N6 C58 121.6(10) . .
C54 N6 Pt3 120.1(7) . .
C58 N6 Pt3 117.1(7) . .
N1 C1 C2 122.4(10) . .
C3 C2 C1 123.5(12) . .
C2 C3 C4 115.8(11) . .
C2 C3 C17 125.8(12) . .
C4 C3 C17 118.3(11) . .
C5 C4 C3 119.9(11) . .
N1 C5 C4 121.5(11) . .
N1 C5 C6 114.0(11) . .
C4 C5 C6 124.5(11) . .
N2 C6 C7 119.8(11) . .
N2 C6 C5 115.5(10) . .
C7 C6 C5 124.7(11) . .
C8 C7 C6 120.7(12) . .
C7 C8 C9 117.8(11) . .
C7 C8 C21 117.7(13) . .
C9 C8 C21 124.5(12) . .
C8 C9 C10 119.6(13) . .
N2 C10 C9 120.6(12) . .
N2 C10 C11 111.7(10) . .
C9 C10 C11 127.7(12) . .
C16 C11 C12 127.3(12) . .
C16 C11 C10 118.3(11) . .
C12 C11 C10 114.2(11) . .
C11 C12 C13 113.4(11) . .
C11 C12 Pt1 115.2(9) . .
C13 C12 Pt1 131.3(9) . .
C12 C13 C14 122.5(12) . .
C15 C14 C13 121.6(13) . .
C14 C15 C16 118.6(13) . .
C11 C16 C15 116.6(13) . .
C20 C17 C19 107.5(14) . .
C20 C17 C3 108.8(12) . .
C19 C17 C3 110.3(12) . .
C20 C17 C18 111.6(13) . .
C19 C17 C18 112.1(13) . .
C3 C17 C18 106.6(12) . .
C22 C21 C22' 58.2(15) . .
C22 C21 C24 111.4(14) . .
C22' C21 C24 131(3) . .
C22 C21 C23' 142(2) . .
C22' C21 C23' 110.4(14) . .
C24 C21 C23' 45.5(13) . .
C22 C21 C8 104.2(18) . .
C22' C21 C8 109(2) . .
C24 C21 C8 119(2) . .
C23' C21 C8 113.2(18) . .
C22 C21 C23 109.2(14) . .
C22' C21 C23 51.4(15) . .
C24 C21 C23 107.8(13) . .
C23' C21 C23 66.1(14) . .
C8 C21 C23 105(2) . .
C22 C21 C24' 55.0(14) . .
C22' C21 C24' 108.3(14) . .
C24 C21 C24' 61.7(14) . .
C23' C21 C24' 106.4(13) . .
C8 C21 C24' 108.9(19) . .
C23 C21 C24' 145(2) . .
N3 C25 C26 121.7(11) . .
C27 C26 C25 121.8(12) . .
C28 C27 C26 115.5(12) . .
C28 C27 C41 119.7(13) . .
C26 C27 C41 124.6(13) . .
C27 C28 C29 121.7(12) . .
N3 C29 C28 120.9(12) . .
N3 C29 C30 116.0(9) . .
C28 C29 C30 122.9(11) . .
N4 C30 C31 118.6(10) . .
N4 C30 C29 114.7(9) . .
C31 C30 C29 126.6(10) . .
C32 C31 C30 121.2(10) . .
C31 C32 C33 118.1(10) . .
C31 C32 C45 121.9(10) . .
C33 C32 C45 119.9(11) . .
C34 C33 C32 119.4(11) . .
N4 C34 C33 120.1(10) . .
N4 C34 C35 113.1(9) . .
C33 C34 C35 126.8(11) . .
C40 C35 C36 121.9(10) . .
C40 C35 C34 120.3(10) . .
C36 C35 C34 117.8(11) . .
C37 C36 C35 117.0(11) . .
C37 C36 Pt2 132.1(8) . .
C35 C36 Pt2 110.8(7) . .
C36 C37 C38 123.1(11) . .
C39 C38 C37 118.6(11) . .
C38 C39 C40 120.2(11) . .
C35 C40 C39 119.1(10) . .
C44 C41 C43 111(2) . .
C44 C41 C27 106.4(17) . .
C43 C41 C27 112.2(14) . .
C44 C41 C42 111.7(19) . .
C43 C41 C42 105.2(17) . .
C27 C41 C42 110.9(13) . .
C46 C45 C47 111.4(19) . .
C46 C45 C48 107.7(18) . .
C47 C45 C48 111(2) . .
C46 C45 C32 112.7(14) . .
C47 C45 C32 108.8(13) . .
C48 C45 C32 104.9(15) . .
N5 C49 C50 125.0(13) . .
C51 C50 C49 118.0(13) . .
C50 C51 C52 116.9(12) . .
C50 C51 C65 118.7(13) . .
C52 C51 C65 124.4(13) . .
C53 C52 C51 121.2(12) . .
N5 C53 C52 122.9(11) . .
N5 C53 C54 114.6(11) . .
C52 C53 C54 122.5(11) . .
N6 C54 C55 121.6(11) . .
N6 C54 C53 113.0(10) . .
C55 C54 C53 125.3(12) . .
C54 C55 C56 120.0(13) . .
C57 C56 C55 116.4(12) . .
C57 C56 C69 120.2(13) . .
C55 C56 C69 123.4(14) . .
C58 C57 C56 122.8(12) . .
N6 C58 C57 117.2(12) . .
N6 C58 C59 112.2(9) . .
C57 C58 C59 130.3(12) . .
C64 C59 C60 119.9(11) . .
C64 C59 C58 123.2(11) . .
C60 C59 C58 116.8(10) . .
C61 C60 C59 114.9(10) . .
C61 C60 Pt3 131.8(9) . .
C59 C60 Pt3 113.2(8) . .
C62 C61 C60 124.7(13) . .
C63 C62 C61 120.7(15) . .
C62 C63 C64 118.1(13) . .
C59 C64 C63 121.7(12) . .
C66 C65 C68 112.2(15) . .
C66 C65 C67 107.1(17) . .
C68 C65 C67 109.3(16) . .
C66 C65 C51 107.9(13) . .
C68 C65 C51 109.5(13) . .
C67 C65 C51 110.8(14) . .
C56 C69 C70 116.6(18) . .
C56 C69 C71 104.4(19) . .
C70 C69 C71 108.2(13) . .
C56 C69 C72 108.5(19) . .
C70 C69 C72 109.0(13) . .
C71 C69 C72 110.0(14) . .
P1 C73 P2 121.0(6) . .
P3 C74 P2 121.5(6) . .
C80 C75 C76 116.9(11) . .
C80 C75 P1 126.6(9) . .
C76 C75 P1 116.3(9) . .
C77 C76 C75 122.8(14) . .
C76 C77 C78 117.8(15) . .
C79 C78 C77 120.5(14) . .
C78 C79 C80 119.1(15) . .
C75 C80 C79 122.7(13) . .
C82 C81 C86 119.2(12) . .
C82 C81 P1 119.8(11) . .
C86 C81 P1 120.2(10) . .
C81 C82 C83 121.9(15) . .
C82 C83 C84 117.7(15) . .
C85 C84 C83 120.8(16) . .
C84 C85 C86 118.0(16) . .
C85 C86 C81 122.0(14) . .
C88 C87 C92 117.2(13) . .
C88 C87 P2 119.7(10) . .
C92 C87 P2 123.1(10) . .
C87 C88 C89 120.8(14) . .
C90 C89 C88 121.5(16) . .
C91 C90 C89 116.6(17) . .
C90 C91 C92 125.8(17) . .
C91 C92 C87 117.3(14) . .
C94 C93 C98 117.0(12) . .
C94 C93 P3 125.5(10) . .
C98 C93 P3 117.5(10) . .
C95 C94 C93 120.9(14) . .
C94 C95 C96 122.8(14) . .
C97 C96 C95 115.7(14) . .
C96 C97 C98 121.4(15) . .
C97 C98 C93 122.2(14) . .
C100 C99 C104 120.2(12) . .
C100 C99 P3 121.6(10) . .
C104 C99 P3 117.7(10) . .
C99 C100 C101 118.3(15) . .
C102 C101 C100 120.5(16) . .
C103 C102 C101 119.8(15) . .
C102 C103 C104 121.3(17) . .
C103 C104 C99 119.7(15) . .
N7 C105 C106 165(4) . .
C108 C107 N8 158(3) . .
N9 C109 C110 160(4) . .
O1 Cl1 O3 113.4(10) . .
O1 Cl1 O2 113.4(9) . .
O3 Cl1 O2 108.2(9) . .
O1 Cl1 O4 109.7(10) . .
O3 Cl1 O4 105.9(9) . .
O2 Cl1 O4 105.7(9) . .
O7' Cl2 O8' 112.3(10) . .
O7' Cl2 O6' 110.6(10) . .
O8' Cl2 O6' 107.3(10) . .
O7' Cl2 O5' 112.4(10) . .
O8' Cl2 O5' 107.2(10) . .
O6' Cl2 O5' 106.8(10) . .
O7' Cl2 O8 112.8(14) . .
O8' Cl2 O8 134.8(14) . .
O6' Cl2 O8 52.8(13) . .
O5' Cl2 O8 56.9(12) . .
O7' Cl2 O7 131.0(15) . .
O8' Cl2 O7 29.2(16) . .
O6' Cl2 O7 78.9(16) . .
O5' Cl2 O7 109.8(16) . .
O8 Cl2 O7 110.5(10) . .
O7' Cl2 O6 31.7(11) . .
O8' Cl2 O6 106.1(14) . .
O6' Cl2 O6 84.1(12) . .
O5' Cl2 O6 139.7(13) . .
O8 Cl2 O6 110.5(9) . .
O7 Cl2 O6 110.3(10) . .
O7' Cl2 O5 76.6(12) . .
O8' Cl2 O5 84.6(14) . .
O6' Cl2 O5 161.3(14) . .
O5' Cl2 O5 55.0(12) . .
O8 Cl2 O5 108.5(9) . .
O7 Cl2 O5 110.0(10) . .
O6 Cl2 O5 106.9(9) . .
O10 Cl3 O10 82(4) 2_755 .
O10 Cl3 O9 101(2) 2_755 .
O10 Cl3 O9 126(2) . .
O10 Cl3 O9 126(2) 2_755 2_755
O10 Cl3 O9 101(2) . 2_755
O9 Cl3 O9 117.2(16) . 2_755
O14 Cl4 O13 113.2(12) . .
O14 Cl4 O12 111.1(12) . .
O13 Cl4 O12 109.4(11) . .
O14 Cl4 O11 108.8(12) . .
O13 Cl4 O11 106.9(11) . .
O12 Cl4 O11 107.2(11) . .
O5 O5' O8 121(2) . .
O5 O5' Cl2 63.8(13) . .
O8 O5' Cl2 61.9(12) . .
O5' O5 Cl2 61.1(12) . .
O8 O6' Cl2 64.0(13) . .
O7' O6 Cl2 67(2) . .
O6 O7' Cl2 81(2) . .
O8' O7 Cl2 73(2) . .
O7 O8' Cl2 78(2) . .
O6' O8 O5' 121(2) . .
O6' O8 Cl2 63.2(14) . .
O5' O8 Cl2 61.3(12) . .

loop_
_geom_bond_atom_site_label_1
_geom_bond_atom_site_label_2
_geom_bond_distance
_geom_bond_site_symmetry_2
Pt1 C12 1.974(12) .
Pt1 N2 2.008(8) .
Pt1 N1 2.172(9) .
Pt1 P1 2.254(3) .
Pt1 Pt2 3.2170(8) .
Pt2 N4 2.027(8) .
Pt2 C36 2.075(11) .
Pt2 N3 2.200(9) .
Pt2 P2 2.264(3) .
Pt3 N6 2.011(9) .
Pt3 C60 2.020(10) .
Pt3 N5 2.158(9) .
Pt3 P3 2.253(3) .
P1 C73 1.830(10) .
P1 C75 1.834(12) .
P1 C81 1.842(13) .
P2 C87 1.819(13) .
P2 C73 1.839(11) .
P2 C74 1.869(10) .
P3 C74 1.802(10) .
P3 C93 1.827(12) .
P3 C99 1.851(12) .
N1 C1 1.348(14) .
N1 C5 1.382(14) .
N2 C6 1.316(14) .
N2 C10 1.340(15) .
N3 C25 1.330(14) .
N3 C29 1.371(13) .
N4 C34 1.333(14) .
N4 C30 1.360(12) .
N5 C49 1.307(14) .
N5 C53 1.357(15) .
N6 C54 1.329(15) .
N6 C58 1.364(14) .
C1 C2 1.368(17) .
C2 C3 1.335(16) .
C3 C4 1.429(17) .
C3 C17 1.540(17) .
C4 C5 1.391(17) .
C5 C6 1.487(16) .
C6 C7 1.421(16) .
C7 C8 1.373(19) .
C8 C9 1.384(19) .
C8 C21 1.526(19) .
C9 C10 1.409(16) .
C10 C11 1.496(17) .
C11 C16 1.398(18) .
C11 C12 1.405(16) .
C12 C13 1.411(16) .
C13 C14 1.419(19) .
C14 C15 1.38(2) .
C15 C16 1.444(19) .
C17 C20 1.484(19) .
C17 C19 1.51(2) .
C17 C18 1.54(2) .
C21 C22 1.497(18) .
C21 C22' 1.503(19) .
C21 C24 1.508(18) .
C21 C23' 1.515(18) .
C21 C23 1.539(19) .
C21 C24' 1.553(18) .
C25 C26 1.401(16) .
C26 C27 1.384(17) .
C27 C28 1.372(18) .
C27 C41 1.514(19) .
C28 C29 1.404(15) .
C29 C30 1.456(16) .
C30 C31 1.384(14) .
C31 C32 1.367(16) .
C32 C33 1.419(15) .
C32 C45 1.585(17) .
C33 C34 1.376(15) .
C34 C35 1.466(14) .
C35 C40 1.360(16) .
C35 C36 1.408(15) .
C36 C37 1.344(13) .
C37 C38 1.410(16) .
C38 C39 1.352(16) .
C39 C40 1.412(15) .
C41 C44 1.45(3) .
C41 C43 1.49(3) .
C41 C42 1.57(2) .
C45 C46 1.42(2) .
C45 C47 1.42(3) .
C45 C48 1.48(3) .
C49 C50 1.435(17) .
C50 C51 1.371(19) .
C51 C52 1.383(17) .
C51 C65 1.534(18) .
C52 C53 1.378(17) .
C53 C54 1.516(16) .
C54 C55 1.352(16) .
C55 C56 1.396(17) .
C56 C57 1.385(19) .
C56 C69 1.50(2) .
C57 C58 1.376(17) .
C58 C59 1.448(17) .
C59 C64 1.392(17) .
C59 C60 1.395(15) .
C60 C61 1.381(17) .
C61 C62 1.375(17) .
C62 C63 1.308(19) .
C63 C64 1.41(2) .
C65 C66 1.46(2) .
C65 C68 1.51(2) .
C65 C67 1.51(2) .
C69 C70 1.56(2) .
C69 C71 1.56(2) .
C69 C72 1.57(2) .
C75 C80 1.346(17) .
C75 C76 1.413(16) .
C76 C77 1.344(19) .
C77 C78 1.41(2) .
C78 C79 1.36(2) .
C79 C80 1.376(18) .
C81 C82 1.348(17) .
C81 C86 1.381(16) .
C82 C83 1.35(2) .
C83 C84 1.45(3) .
C84 C85 1.34(2) .
C85 C86 1.38(2) .
C87 C88 1.384(16) .
C87 C92 1.398(17) .
C88 C89 1.403(19) .
C89 C90 1.34(2) .
C90 C91 1.31(2) .
C91 C92 1.40(2) .
C93 C94 1.357(16) .
C93 C98 1.385(18) .
C94 C95 1.352(18) .
C95 C96 1.41(2) .
C96 C97 1.35(2) .
C97 C98 1.37(2) .
C99 C100 1.347(18) .
C99 C104 1.381(16) .
C100 C101 1.403(19) .
C101 C102 1.39(3) .
C102 C103 1.30(3) .
C103 C104 1.38(2) .
N7 C105 1.26(4) .
N8 C107 1.79(4) .
N9 C109 1.34(4) .
C105 C106 1.42(4) .
C107 C108 1.67(5) .
C109 C110 1.42(5) .
Cl1 O1 1.347(15) .
Cl1 O3 1.380(15) .
Cl1 O2 1.391(14) .
Cl1 O4 1.433(15) .
Cl2 O7' 1.46(2) .
Cl2 O8' 1.52(2) .
Cl2 O6' 1.53(2) .
Cl2 O5' 1.54(2) .
Cl2 O8 1.546(18) .
Cl2 O7 1.548(19) .
Cl2 O6 1.570(17) .
Cl2 O5 1.576(18) .
Cl3 O10 1.417(19) 2_755
Cl3 O10 1.417(19) .
Cl3 O9 1.435(14) .
Cl3 O9 1.435(14) 2_755
Cl4 O14 1.31(2) .
Cl4 O13 1.34(2) .
Cl4 O12 1.36(2) .
Cl4 O11 1.38(2) .
O5' O5 1.44(3) .
O5' O8 1.47(3) .
O6' O8 1.37(3) .
O6 O7' 0.84(3) .
O7 O8' 0.77(4) .
